data_1505057
loop_
_publ_author_name
'Ueda, T.'
'Kurokawa, K.'
'Eguchi, T.'
'Kachi-Terajima, C.'
'Takamizawa, S.'

_publ_section_title
;
 Local Structure and Xenon Adsorption Behavior of Metal-Organic Framework
 System [M2(O2CPh)4(pyz)]n (M = Rh and Cu) As Studied with Use of
 Single-Crystal X-ray Diffraction, Adsorption Isotherm, and Xenon-129 NMR
;
_journal_issue 3
_journal_name_full 'Journal of Physical Chemistry C'
_journal_page_first 1524
_journal_paper_doi 10.1021/jp065321x
_journal_volume 111
_journal_year 2007
_chemical_formula_sum 'C32 H24 Cu2 Kr1.72 N2 O8'
_chemical_formula_weight 835.75
_chemical_name_systematic
; 
 ? 
;
_space_group_IT_number 15
_symmetry_cell_setting monoclinic
_symmetry_space_group_name_Hall '-C 2yc'
_symmetry_space_group_name_H-M 'C 1 2/c 1'
_atom_sites_solution_hydrogens geom
_atom_sites_solution_primary direct
_atom_sites_solution_secondary difmap
_audit_creation_method SHELXL-97
_cell_angle_alpha 90.00
_cell_angle_beta 99.002(3)
_cell_angle_gamma 90.00
_cell_formula_units_Z 4
_cell_length_a 18.631(3)
_cell_length_b 9.7039(13)
_cell_length_c 19.276(3)
_cell_measurement_temperature 298
_cell_volume 3442.0(9)
_computing_cell_refinement 'Bruker SMART'
_computing_data_collection 'Bruker SMART'
_computing_data_reduction 'Bruker SAINT'
_computing_molecular_graphics 'Bruker SHELXTL'
_computing_publication_material 'Bruker SHELXTL'
_computing_structure_refinement 'SHELXL-97 (Sheldrick, 1997)'
_computing_structure_solution 'SHELXS-97 (Sheldrick, 1990)'
_diffrn_ambient_temperature 298
_diffrn_detector_area_resol_mean 8.366
_diffrn_measured_fraction_theta_full 0.999
_diffrn_measured_fraction_theta_max 0.999
_diffrn_measurement_device_type 'CCD area detector'
_diffrn_measurement_method 'phi and omega scans'
_diffrn_radiation_monochromator graphite
_diffrn_radiation_source 'fine-focus sealed tube'
_diffrn_radiation_type MoK\a
_diffrn_radiation_wavelength 0.71073
_diffrn_reflns_av_R_equivalents 0.1234
_diffrn_reflns_av_sigmaI/netI 0.1325
_diffrn_reflns_limit_h_max 18
_diffrn_reflns_limit_h_min -22
_diffrn_reflns_limit_k_max 11
_diffrn_reflns_limit_k_min -11
_diffrn_reflns_limit_l_max 22
_diffrn_reflns_limit_l_min -22
_diffrn_reflns_number 9804
_diffrn_reflns_theta_full 25.03
_diffrn_reflns_theta_max 25.03
_diffrn_reflns_theta_min 2.37
_exptl_absorpt_coefficient_mu 3.482
_exptl_absorpt_correction_T_max 0.8733
_exptl_absorpt_correction_T_min 0.6800
_exptl_absorpt_correction_type empirical
_exptl_absorpt_process_details
;
SADABS; sheldrick, 1996
;
_exptl_crystal_colour blue
_exptl_crystal_density_diffrn 1.613
_exptl_crystal_density_method 'not measured'
_exptl_crystal_description plate
_exptl_crystal_F_000 1656
_exptl_crystal_size_max 0.12
_exptl_crystal_size_mid 0.06
_exptl_crystal_size_min 0.04
_refine_diff_density_max 0.764
_refine_diff_density_min -0.578
_refine_diff_density_rms 0.102
_refine_ls_extinction_method none
_refine_ls_goodness_of_fit_ref 0.970
_refine_ls_hydrogen_treatment constr
_refine_ls_matrix_type full
_refine_ls_number_parameters 211
_refine_ls_number_reflns 3053
_refine_ls_number_restraints 276
_refine_ls_restrained_S_all 1.021
_refine_ls_R_factor_all 0.1696
_refine_ls_R_factor_gt 0.0658
_refine_ls_shift/su_max 0.000
_refine_ls_shift/su_mean 0.000
_refine_ls_structure_factor_coef Fsqd
_refine_ls_weighting_details 'calc w=1/[\s^2^(Fo^2^)+(0.0777P)^2^+0.0000P] where P=(Fo^2^+2Fc^2^)/3'
_refine_ls_weighting_scheme calc
_refine_ls_wR_factor_gt 0.1420
_refine_ls_wR_factor_ref 0.1805
_reflns_number_gt 1340
_reflns_number_total 3053
_reflns_threshold_expression >2sigma(I)
_cod_data_source_file jp065321xsi20060817_042244.cif
_cod_data_source_block 41113n1_1b_Kr
_cod_depositor_comments
;
The following automatic conversions were performed:

'_symmetry_cell_setting' value 'Monoclinic' changed to 'monoclinic'
according to /home/saulius/struct/CIF-dictionaries/cif_core.dic
dictionary named 'cif_core.dic' version 2.4.1 from 2010-06-29.

Automatic conversion script
Id: cif_fix_values 1715 2011-07-08 13:25:40Z adriana 
;
_cod_original_cell_volume 3442.1(8)
_cod_original_sg_symbol_H-M C2/c
_cod_database_code 1505057

loop_
_symmetry_equiv_pos_as_xyz
'x, y, z'
'-x, y, -z+1/2'
'x+1/2, y+1/2, z'
'-x+1/2, y+1/2, -z+1/2'
'-x, -y, -z'
'x, -y, z-1/2'
'-x+1/2, -y+1/2, -z'
'x+1/2, -y+1/2, z-1/2'

loop_
_atom_site_label
_atom_site_type_symbol
_atom_site_fract_x
_atom_site_fract_y
_atom_site_fract_z
_atom_site_U_iso_or_equiv
_atom_site_adp_type
_atom_site_occupancy
_atom_site_symmetry_multiplicity
_atom_site_calc_flag
_atom_site_refinement_flags
C1 C 0.6241(5) 0.7706(9) 0.7114(5) 0.0469(15) Uani 1 1 d U
C2 C 0.6975(5) 0.7699(9) 0.6915(5) 0.0517(16) Uani 1 1 d U
C3 C 0.7379(5) 0.8888(9) 0.6942(5) 0.062(2) Uani 1 1 d U
H3 H 0.7193 0.9702 0.7097 0.074 Uiso 1 1 calc R
C4 C 0.8055(6) 0.8882(10) 0.6742(5) 0.072(2) Uani 1 1 d U
H4 H 0.8324 0.9693 0.6762 0.086 Uiso 1 1 calc R
C5 C 0.8331(6) 0.7715(11) 0.6516(6) 0.078(2) Uani 1 1 d U
H5 H 0.8783 0.7727 0.6369 0.094 Uiso 1 1 calc R
C6 C 0.7948(6) 0.6513(11) 0.6503(6) 0.078(2) Uani 1 1 d U
H6 H 0.8149 0.5700 0.6363 0.094 Uiso 1 1 calc R
C7 C 0.7260(6) 0.6500(10) 0.6698(5) 0.066(2) Uani 1 1 d U
H7 H 0.6995 0.5684 0.6681 0.079 Uiso 1 1 calc R
C8 C 0.4358(5) 0.7793(9) 0.6240(5) 0.0526(16) Uani 1 1 d U
C9 C 0.3955(5) 0.7817(10) 0.5518(5) 0.0617(18) Uani 1 1 d U
C10 C 0.3936(6) 0.8995(10) 0.5113(6) 0.075(2) Uani 1 1 d U
H10 H 0.4177 0.9782 0.5300 0.090 Uiso 1 1 calc R
C11 C 0.3562(6) 0.9023(11) 0.4431(6) 0.086(2) Uani 1 1 d U
H11 H 0.3556 0.9826 0.4167 0.104 Uiso 1 1 calc R
C12 C 0.3205(6) 0.7882(12) 0.4147(6) 0.088(2) Uani 1 1 d U
H12 H 0.2960 0.7889 0.3687 0.106 Uiso 1 1 calc R
C13 C 0.3215(6) 0.6749(11) 0.4546(6) 0.084(2) Uani 1 1 d U
H13 H 0.2947 0.5985 0.4366 0.100 Uiso 1 1 calc R
C14 C 0.3609(6) 0.6675(10) 0.5217(6) 0.072(2) Uani 1 1 d U
H14 H 0.3638 0.5847 0.5462 0.087 Uiso 1 1 calc R
C15 C 0.5296(4) 0.3466(7) 0.7031(4) 0.0410(17) Uani 1 1 d U
H15 H 0.5507 0.3928 0.6691 0.049 Uiso 1 1 calc R
C16 C 0.5296(4) 0.2043(8) 0.7039(4) 0.0422(17) Uani 1 1 d U
H16 H 0.5512 0.1572 0.6706 0.051 Uiso 1 1 calc R
Cu1 Cu 0.5000 0.64226(12) 0.7500 0.0418(5) Uani 1 2 d SU
Cu2 Cu 0.5000 0.90866(12) 0.7500 0.0435(5) Uani 1 2 d SU
Kr1S Kr 0.57266(12) 0.6909(2) 0.51288(11) 0.1538(13) Uani 0.860(6) 1 d PU
N1 N 0.5000 0.4187(8) 0.7500 0.037(2) Uani 1 2 d SU
N2 N 0.5000 0.1330(8) 0.7500 0.039(2) Uani 1 2 d SU
O1 O 0.5912(3) 0.6575(5) 0.7129(3) 0.0484(14) Uani 1 1 d U
O2 O 0.5979(3) 0.8854(5) 0.7256(3) 0.0514(15) Uani 1 1 d U
O3 O 0.4449(3) 0.6651(5) 0.6549(3) 0.0517(15) Uani 1 1 d U
O4 O 0.4583(3) 0.8932(5) 0.6513(3) 0.0527(15) Uani 1 1 d U

loop_
_atom_site_aniso_label
_atom_site_aniso_U_11
_atom_site_aniso_U_22
_atom_site_aniso_U_33
_atom_site_aniso_U_23
_atom_site_aniso_U_13
_atom_site_aniso_U_12
C1 0.051(3) 0.036(2) 0.055(3) -0.001(2) 0.011(2) -0.002(3)
C2 0.052(3) 0.047(3) 0.056(3) 0.000(3) 0.007(3) -0.003(3)
C3 0.060(3) 0.060(3) 0.064(3) 0.003(3) 0.007(3) -0.001(3)
C4 0.065(3) 0.073(3) 0.076(3) 0.006(3) 0.008(3) -0.006(3)
C5 0.069(3) 0.084(3) 0.081(3) 0.001(3) 0.011(3) -0.002(3)
C6 0.072(3) 0.081(3) 0.083(3) -0.004(3) 0.014(3) 0.001(3)
C7 0.062(3) 0.066(3) 0.071(3) -0.004(3) 0.011(3) -0.003(3)
C8 0.061(3) 0.043(3) 0.053(3) 0.003(3) 0.006(3) 0.000(3)
C9 0.066(3) 0.056(3) 0.062(3) 0.000(3) 0.007(3) -0.001(3)
C10 0.079(3) 0.072(3) 0.072(4) 0.000(3) 0.003(3) 0.002(3)
C11 0.090(4) 0.085(4) 0.081(4) 0.004(3) 0.003(3) 0.002(3)
C12 0.090(4) 0.090(4) 0.082(4) 0.000(3) 0.006(3) -0.002(3)
C13 0.086(4) 0.082(3) 0.080(4) -0.005(3) 0.005(3) -0.005(3)
C14 0.076(3) 0.068(3) 0.070(3) 0.000(3) 0.005(3) -0.004(3)
C15 0.048(3) 0.029(3) 0.048(3) 0.001(3) 0.011(3) 0.000(3)
C16 0.048(3) 0.031(3) 0.049(3) -0.004(3) 0.010(3) 0.002(3)
Cu1 0.0520(11) 0.0131(7) 0.0599(12) 0.000 0.0080(8) 0.000
Cu2 0.0566(11) 0.0149(7) 0.0578(12) 0.000 0.0051(8) 0.000
Kr1S 0.168(2) 0.168(2) 0.134(2) 0.0120(13) 0.0509(15) 0.0549(15)
N1 0.041(4) 0.026(3) 0.044(4) 0.000 0.006(3) 0.000
N2 0.044(4) 0.027(3) 0.046(4) 0.000 0.006(3) 0.000
O1 0.051(3) 0.034(2) 0.062(3) -0.001(2) 0.015(2) -0.002(2)
O2 0.056(3) 0.035(2) 0.064(3) -0.002(2) 0.014(3) 0.001(2)
O3 0.061(3) 0.036(2) 0.056(3) 0.004(2) 0.002(3) -0.002(2)
O4 0.066(3) 0.040(3) 0.050(3) 0.004(2) 0.002(3) -0.002(2)

loop_
_atom_type_symbol
_atom_type_description
_atom_type_scat_dispersion_real
_atom_type_scat_dispersion_imag
_atom_type_scat_source
C C 0.0033 0.0016 'International Tables Vol C Tables 4.2.6.8 and 6.1.1.4'
H H 0.0000 0.0000 'International Tables Vol C Tables 4.2.6.8 and 6.1.1.4'
N N 0.0061 0.0033 'International Tables Vol C Tables 4.2.6.8 and 6.1.1.4'
O O 0.0106 0.0060 'International Tables Vol C Tables 4.2.6.8 and 6.1.1.4'
Cu Cu 0.3201 1.2651 'International Tables Vol C Tables 4.2.6.8 and 6.1.1.4'
Kr Kr -0.5574 2.7079 'International Tables Vol C Tables 4.2.6.8 and 6.1.1.4'

loop_
_geom_angle_atom_site_label_1
_geom_angle_atom_site_label_2
_geom_angle_atom_site_label_3
_geom_angle
_geom_angle_site_symmetry_1
_geom_angle_site_symmetry_3
O1 C1 O2 124.0(8) . .
O1 C1 C2 118.4(8) . .
O2 C1 C2 117.7(8) . .
C7 C2 C3 119.2(9) . .
C7 C2 C1 120.1(8) . .
C3 C2 C1 120.7(8) . .
C4 C3 C2 120.4(9) . .
C5 C4 C3 120.6(10) . .
C4 C5 C6 120.0(11) . .
C5 C6 C7 120.2(11) . .
C2 C7 C6 119.5(10) . .
O3 C8 O4 124.1(8) . .
O3 C8 C9 118.2(8) . .
O4 C8 C9 117.8(8) . .
C14 C9 C10 117.5(9) . .
C14 C9 C8 121.7(9) . .
C10 C9 C8 120.7(9) . .
C9 C10 C11 121.1(10) . .
C12 C11 C10 120.4(11) . .
C13 C12 C11 118.2(11) . .
C12 C13 C14 122.4(11) . .
C9 C14 C13 120.1(10) . .
N1 C15 C16 121.2(8) . .
N2 C16 C15 122.4(8) . .
O1 Cu1 O1 171.3(3) . 2_656
O1 Cu1 O3 88.6(3) . 2_656
O1 Cu1 O3 90.5(2) 2_656 2_656
O1 Cu1 O3 90.5(2) . .
O1 Cu1 O3 88.6(2) 2_656 .
O3 Cu1 O3 167.1(3) 2_656 .
O1 Cu1 N1 94.35(15) . .
O1 Cu1 N1 94.35(15) 2_656 .
O3 Cu1 N1 96.46(15) 2_656 .
O3 Cu1 N1 96.46(15) . .
O1 Cu1 Cu2 85.65(15) . .
O1 Cu1 Cu2 85.65(15) 2_656 .
O3 Cu1 Cu2 83.54(15) 2_656 .
O3 Cu1 Cu2 83.54(15) . .
N1 Cu1 Cu2 180.000(2) . .
O4 Cu2 O4 171.1(3) 2_656 .
O4 Cu2 O2 89.0(2) 2_656 .
O4 Cu2 O2 90.0(2) . .
O4 Cu2 O2 90.0(2) 2_656 2_656
O4 Cu2 O2 89.0(2) . 2_656
O2 Cu2 O2 166.8(3) . 2_656
O4 Cu2 N2 94.43(15) 2_656 1_565
O4 Cu2 N2 94.43(15) . 1_565
O2 Cu2 N2 96.59(15) . 1_565
O2 Cu2 N2 96.59(15) 2_656 1_565
O4 Cu2 Cu1 85.57(15) 2_656 .
O4 Cu2 Cu1 85.57(15) . .
O2 Cu2 Cu1 83.41(15) . .
O2 Cu2 Cu1 83.41(15) 2_656 .
N2 Cu2 Cu1 180.000(2) 1_565 .
C15 N1 C15 116.5(9) 2_656 .
C15 N1 Cu1 121.7(5) 2_656 .
C15 N1 Cu1 121.7(5) . .
C16 N2 C16 116.4(10) . 2_656
C16 N2 Cu2 121.8(5) . 1_545
C16 N2 Cu2 121.8(5) 2_656 1_545
C1 O1 Cu1 122.0(5) . .
C1 O2 Cu2 123.8(5) . .
C8 O3 Cu1 123.5(5) . .
C8 O4 Cu2 122.0(5) . .

loop_
_geom_bond_atom_site_label_1
_geom_bond_atom_site_label_2
_geom_bond_distance
_geom_bond_site_symmetry_2
C1 O1 1.259(9) .
C1 O2 1.263(9) .
C1 C2 1.477(12) .
C2 C7 1.372(12) .
C2 C3 1.374(11) .
C3 C4 1.374(13) .
C4 C5 1.344(13) .
C5 C6 1.366(13) .
C6 C7 1.392(13) .
C8 O3 1.258(9) .
C8 O4 1.267(9) .
C8 C9 1.474(12) .
C9 C14 1.365(12) .
C9 C10 1.382(12) .
C10 C11 1.387(12) .
C11 C12 1.363(13) .
C12 C13 1.340(13) .
C13 C14 1.386(13) .
C15 N1 1.329(8) .
C15 C16 1.381(10) .
C16 N2 1.314(8) .
Cu1 O1 1.949(6) .
Cu1 O1 1.949(6) 2_656
Cu1 O3 1.968(6) 2_656
Cu1 O3 1.968(6) .
Cu1 N1 2.170(8) .
Cu1 Cu2 2.5851(16) .
Cu2 O4 1.945(6) 2_656
Cu2 O4 1.945(6) .
Cu2 O2 1.966(6) .
Cu2 O2 1.966(6) 2_656
Cu2 N2 2.177(8) 1_565
N1 C15 1.329(8) 2_656
N2 C16 1.314(8) 2_656
N2 Cu2 2.177(8) 1_545

loop_
_geom_torsion_atom_site_label_1
_geom_torsion_atom_site_label_2
_geom_torsion_atom_site_label_3
_geom_torsion_atom_site_label_4
_geom_torsion
_geom_torsion_site_symmetry_1
_geom_torsion_site_symmetry_4
O1 C1 C2 C7 5.3(13) . .
O2 C1 C2 C7 -174.4(8) . .
O1 C1 C2 C3 -175.0(8) . .
O2 C1 C2 C3 5.3(13) . .
C7 C2 C3 C4 1.2(14) . .
C1 C2 C3 C4 -178.5(9) . .
C2 C3 C4 C5 0.0(16) . .
C3 C4 C5 C6 -1.8(17) . .
C4 C5 C6 C7 2.4(17) . .
C3 C2 C7 C6 -0.6(15) . .
C1 C2 C7 C6 179.1(9) . .
C5 C6 C7 C2 -1.2(16) . .
O3 C8 C9 C14 8.0(15) . .
O4 C8 C9 C14 -171.0(9) . .
O3 C8 C9 C10 -169.8(9) . .
O4 C8 C9 C10 11.3(14) . .
C14 C9 C10 C11 1.6(16) . .
C8 C9 C10 C11 179.5(10) . .
C9 C10 C11 C12 0.0(17) . .
C10 C11 C12 C13 1.1(18) . .
C11 C12 C13 C14 -4.0(18) . .
C10 C9 C14 C13 -4.3(16) . .
C8 C9 C14 C13 177.8(10) . .
C12 C13 C14 C9 5.7(18) . .
N1 C15 C16 N2 0.7(11) . .
O1 Cu1 Cu2 O4 -97.0(2) . 2_656
O1 Cu1 Cu2 O4 83.0(2) 2_656 2_656
O3 Cu1 Cu2 O4 -7.9(3) 2_656 2_656
O3 Cu1 Cu2 O4 172.1(3) . 2_656
N1 Cu1 Cu2 O4 104(100) . 2_656
O1 Cu1 Cu2 O4 83.0(2) . .
O1 Cu1 Cu2 O4 -97.0(2) 2_656 .
O3 Cu1 Cu2 O4 172.1(3) 2_656 .
O3 Cu1 Cu2 O4 -7.9(3) . .
N1 Cu1 Cu2 O4 -76(100) . .
O1 Cu1 Cu2 O2 -7.5(2) . .
O1 Cu1 Cu2 O2 172.5(2) 2_656 .
O3 Cu1 Cu2 O2 81.5(2) 2_656 .
O3 Cu1 Cu2 O2 -98.5(2) . .
N1 Cu1 Cu2 O2 -166(100) . .
O1 Cu1 Cu2 O2 172.5(2) . 2_656
O1 Cu1 Cu2 O2 -7.5(2) 2_656 2_656
O3 Cu1 Cu2 O2 -98.5(2) 2_656 2_656
O3 Cu1 Cu2 O2 81.5(2) . 2_656
N1 Cu1 Cu2 O2 14(100) . 2_656
O1 Cu1 Cu2 N2 159(100) . 1_565
O1 Cu1 Cu2 N2 -21(100) 2_656 1_565
O3 Cu1 Cu2 N2 -112(100) 2_656 1_565
O3 Cu1 Cu2 N2 68(100) . 1_565
N1 Cu1 Cu2 N2 0(88) . 1_565
C16 C15 N1 C15 -0.3(5) . 2_656
C16 C15 N1 Cu1 179.7(5) . .
O1 Cu1 N1 C15 149.1(4) . 2_656
O1 Cu1 N1 C15 -30.9(4) 2_656 2_656
O3 Cu1 N1 C15 60.1(4) 2_656 2_656
O3 Cu1 N1 C15 -119.9(4) . 2_656
Cu2 Cu1 N1 C15 -52(100) . 2_656
O1 Cu1 N1 C15 -30.9(4) . .
O1 Cu1 N1 C15 149.1(4) 2_656 .
O3 Cu1 N1 C15 -119.9(4) 2_656 .
O3 Cu1 N1 C15 60.1(4) . .
Cu2 Cu1 N1 C15 128(100) . .
C15 C16 N2 C16 -0.3(5) . 2_656
C15 C16 N2 Cu2 179.7(5) . 1_545
O2 C1 O1 Cu1 -8.5(12) . .
C2 C1 O1 Cu1 171.8(6) . .
O1 Cu1 O1 C1 10.6(6) 2_656 .
O3 Cu1 O1 C1 -73.0(6) 2_656 .
O3 Cu1 O1 C1 94.1(6) . .
N1 Cu1 O1 C1 -169.4(6) . .
Cu2 Cu1 O1 C1 10.6(6) . .
O1 C1 O2 Cu2 -1.8(12) . .
C2 C1 O2 Cu2 177.9(6) . .
O4 Cu2 O2 C1 93.1(7) 2_656 .
O4 Cu2 O2 C1 -78.1(7) . .
O2 Cu2 O2 C1 7.4(6) 2_656 .
N2 Cu2 O2 C1 -172.6(6) 1_565 .
Cu1 Cu2 O2 C1 7.4(6) . .
O4 C8 O3 Cu1 -3.2(13) . .
C9 C8 O3 Cu1 177.9(6) . .
O1 Cu1 O3 C8 -77.1(7) . .
O1 Cu1 O3 C8 94.2(7) 2_656 .
O3 Cu1 O3 C8 8.4(7) 2_656 .
N1 Cu1 O3 C8 -171.6(7) . .
Cu2 Cu1 O3 C8 8.4(7) . .
O3 C8 O4 Cu2 -7.7(12) . .
C9 C8 O4 Cu2 171.2(6) . .
O4 Cu2 O4 C8 10.6(7) 2_656 .
O2 Cu2 O4 C8 94.0(7) . .
O2 Cu2 O4 C8 -72.9(7) 2_656 .
N2 Cu2 O4 C8 -169.4(6) 1_565 .
Cu1 Cu2 O4 C8 10.6(6) . .
